data_1508543
loop_
_publ_author_name
'Markle, Todd F.'
'Tronic, Tristan A.'
'Dipasquale, Antonio G.'
'Kaminsky, Werner'
'Mayer, James M.'

_publ_section_title
;
 Effect of basic site substituents on concerted proton-electron transfer
 in hydrogen-bonded pyridyl-phenols.
;
_journal_issue 50
_journal_name_full 'The journal of physical chemistry. A'
_journal_page_first 12249
_journal_page_last 12259
_journal_paper_doi 10.1021/jp311388n
_journal_volume 116
_journal_year 2012
_chemical_formula_moiety 'C20 H27 N O'
_chemical_formula_sum 'C20 H27 N O'
_chemical_formula_weight 297.43
_chemical_name_common HOArpyCH3
_chemical_name_systematic
; 
 HOArpyCH3
;
_space_group_IT_number 57
_symmetry_cell_setting orthorhombic
_symmetry_Int_Tables_number 57
_symmetry_space_group_name_Hall '-P 2c 2b'
_symmetry_space_group_name_H-M 'P b c m'
_atom_sites_solution_hydrogens geom
_atom_sites_solution_primary direct
_atom_sites_solution_secondary difmap
_audit_creation_method SHELXL-97
_cell_angle_alpha 90.00
_cell_angle_beta 90.00
_cell_angle_gamma 90.00
_cell_formula_units_Z 4
_cell_length_a 9.6250(3)
_cell_length_b 26.7940(4)
_cell_length_c 6.9060(14)
_cell_measurement_reflns_used 109
_cell_measurement_temperature 130(2)
_cell_volume 1781.0(4)
_computing_cell_refinement 'HKL Scalepack (Otwinowski & Minor 1997)'
_computing_data_collection KappaCCD
_computing_data_reduction 'HKL Scalepack (Otwinowski & Minor 1997)'
_computing_molecular_graphics 'maXus, Zortep'
_computing_publication_material 'SHELXL-97 (Sheldrick, 1997)'
_computing_structure_refinement 'SHELXL-97 (Sheldrick, 1997)'
_computing_structure_solution SIR97
_diffrn_ambient_temperature 130(2)
_diffrn_measured_fraction_theta_full 0.982
_diffrn_measured_fraction_theta_max 0.971
_diffrn_measurement_device_type 'Nonius KappaCCD'
_diffrn_measurement_method '\f and \w scans'
_diffrn_radiation_monochromator graphite
_diffrn_radiation_source 'fine-focus sealed tube'
_diffrn_radiation_type MoK\a
_diffrn_radiation_wavelength 0.71073
_diffrn_reflns_av_R_equivalents 0.0980
_diffrn_reflns_av_sigmaI/netI 0.0809
_diffrn_reflns_limit_h_max 12
_diffrn_reflns_limit_h_min 0
_diffrn_reflns_limit_k_max 33
_diffrn_reflns_limit_k_min 0
_diffrn_reflns_limit_l_max 8
_diffrn_reflns_limit_l_min 0
_diffrn_reflns_number 1925
_diffrn_reflns_theta_full 25.00
_diffrn_reflns_theta_max 26.37
_diffrn_reflns_theta_min 3.04
_exptl_absorpt_coefficient_mu 0.067
_exptl_absorpt_correction_T_max 0.995
_exptl_absorpt_correction_T_min 0.967
_exptl_absorpt_correction_type multi-scan
_exptl_absorpt_process_details HKL-2000
_exptl_crystal_colour colorless
_exptl_crystal_density_diffrn 1.109
_exptl_crystal_density_method 'not measured'
_exptl_crystal_description needle
_exptl_crystal_F_000 648
_exptl_crystal_size_max 0.48
_exptl_crystal_size_mid 0.05
_exptl_crystal_size_min 0.05
_refine_diff_density_max 0.357
_refine_diff_density_min -0.210
_refine_diff_density_rms 0.066
_refine_ls_extinction_method none
_refine_ls_goodness_of_fit_ref 0.999
_refine_ls_hydrogen_treatment mixed
_refine_ls_matrix_type full
_refine_ls_number_parameters 133
_refine_ls_number_reflns 1925
_refine_ls_number_restraints 0
_refine_ls_restrained_S_all 0.999
_refine_ls_R_factor_all 0.1252
_refine_ls_R_factor_gt 0.0607
_refine_ls_shift/su_max 0.000
_refine_ls_shift/su_mean 0.000
_refine_ls_structure_factor_coef Fsqd
_refine_ls_weighting_details 'calc w=1/[\s^2^(Fo^2^)+(0.0730P)^2^+0.0000P] where P=(Fo^2^+2Fc^2^)/3'
_refine_ls_weighting_scheme calc
_refine_ls_wR_factor_gt 0.1300
_refine_ls_wR_factor_ref 0.1520
_reflns_number_gt 976
_reflns_number_total 1925
_reflns_threshold_expression >2sigma(I)
_cod_data_source_file jp311388n_si_002.cif
_cod_data_source_block HOArpyCH3
_cod_depositor_comments
;
The following automatic conversions were performed:

'_symmetry_cell_setting' value 'Orthorhombic' changed to
'orthorhombic' according to
/home/saulius/struct/CIF-dictionaries/cif_core.dic dictionary named
'cif_core.dic' version 2.4.2 from 2011-04-26.

Automatic conversion script
Id: cif_fix_values 1891 2012-01-12 08:04:46Z andrius 
;
_cod_database_code 1508543

loop_
_symmetry_equiv_pos_as_xyz
'x, y, z'
'-x, -y, z+1/2'
'x, -y+1/2, -z'
'-x, y+1/2, -z+1/2'
'-x, -y, -z'
'x, y, -z-1/2'
'-x, y-1/2, z'
'x, -y-1/2, z-1/2'

loop_
_atom_site_label
_atom_site_type_symbol
_atom_site_fract_x
_atom_site_fract_y
_atom_site_fract_z
_atom_site_U_iso_or_equiv
_atom_site_adp_type
_atom_site_occupancy
_atom_site_symmetry_multiplicity
_atom_site_calc_flag
_atom_site_refinement_flags
O1 O -0.34977(18) 0.13876(8) 0.2500 0.0371(5) Uani 1 2 d S
H1 H -0.377(3) 0.1752(13) 0.2500 0.056 Uiso 1 2 d S
C3 C 0.0020(3) 0.08979(10) 0.2500 0.0311(7) Uani 1 2 d S
H3 H 0.0479 0.0584 0.2500 0.037 Uiso 1 2 calc SR
C2 C -0.1428(3) 0.09015(10) 0.2500 0.0270(7) Uani 1 2 d S
C1 C -0.2084(3) 0.13734(10) 0.2500 0.0286(6) Uani 1 2 d S
C6 C -0.1304(3) 0.18188(10) 0.2500 0.0281(7) Uani 1 2 d S
N1 N -0.3369(2) 0.23326(9) 0.2500 0.0365(6) Uani 1 2 d S
C7 C -0.2281(3) 0.04195(10) 0.2500 0.0326(7) Uani 1 2 d S
C13 C -0.1967(3) 0.23171(10) 0.2500 0.0297(7) Uani 1 2 d S
C14 C -0.1207(3) 0.27624(11) 0.2500 0.0331(7) Uani 1 2 d S
H14 H -0.0221 0.2748 0.2500 0.040 Uiso 1 2 calc SR
C5 C 0.0139(3) 0.17783(10) 0.2500 0.0316(7) Uani 1 2 d S
H5 H 0.0674 0.2076 0.2500 0.038 Uiso 1 2 calc SR
C15 C -0.1857(3) 0.32221(10) 0.2500 0.0343(7) Uani 1 2 d S
C4 C 0.0833(3) 0.13260(10) 0.2500 0.0284(6) Uani 1 2 d S
C9 C -0.1373(3) -0.00506(11) 0.2500 0.0410(8) Uani 1 2 d S
H9A H -0.1965 -0.0347 0.2500 0.061 Uiso 1 2 d SR
H9B H -0.0848 -0.0068 0.3714 0.061 Uiso 0.50 1 d PR
H9C H -0.0725 -0.0038 0.1406 0.061 Uiso 0.50 1 d PR
C18 C -0.1016(3) 0.36881(11) 0.2500 0.0442(8) Uani 1 2 d S
H18A H -0.0689 0.3757 0.3817 0.066 Uiso 0.50 1 calc PR
H18B H -0.1590 0.3967 0.2047 0.066 Uiso 0.50 1 calc PR
H18C H -0.0217 0.3647 0.1636 0.066 Uiso 0.50 1 calc PR
C10 C 0.2420(3) 0.13230(11) 0.2500 0.0348(7) Uani 1 2 d S
C17 C -0.3999(3) 0.27809(12) 0.2500 0.0433(8) Uani 1 2 d S
H17 H -0.4985 0.2790 0.2500 0.052 Uiso 1 2 calc SR
C8 C -0.3195(2) 0.03929(8) 0.0673(3) 0.0406(6) Uani 1 1 d .
H8A H -0.3780 0.0692 0.0599 0.061 Uiso 1 1 calc R
H8B H -0.3786 0.0095 0.0735 0.061 Uiso 1 1 calc R
H8C H -0.2601 0.0375 -0.0477 0.061 Uiso 1 1 calc R
C16 C -0.3290(3) 0.32254(12) 0.2500 0.0415(8) Uani 1 2 d S
H16 H -0.3782 0.3533 0.2500 0.050 Uiso 1 2 calc SR
C11 C 0.2973(2) 0.15892(10) 0.4297(3) 0.0639(8) Uani 1 1 d .
H11A H 0.2675 0.1939 0.4278 0.096 Uiso 1 1 calc R
H11B H 0.3991 0.1574 0.4305 0.096 Uiso 1 1 calc R
H11C H 0.2609 0.1426 0.5461 0.096 Uiso 1 1 calc R
C12 C 0.3015(3) 0.07939(13) 0.2500 0.0638(10) Uani 1 2 d S
H12A H 0.4025 0.0809 0.2665 0.096 Uiso 0.50 1 calc PR
H12B H 0.2795 0.0631 0.1268 0.096 Uiso 0.50 1 calc PR
H12C H 0.2605 0.0603 0.3567 0.096 Uiso 0.50 1 calc PR

loop_
_atom_site_aniso_label
_atom_site_aniso_U_11
_atom_site_aniso_U_22
_atom_site_aniso_U_33
_atom_site_aniso_U_23
_atom_site_aniso_U_13
_atom_site_aniso_U_12
O1 0.0286(12) 0.0385(13) 0.0442(11) 0.000 0.000 0.0012(10)
C3 0.0339(17) 0.0290(16) 0.0303(13) 0.000 0.000 0.0044(13)
C2 0.0263(16) 0.0336(18) 0.0211(13) 0.000 0.000 0.0001(13)
C1 0.0265(16) 0.0358(18) 0.0236(13) 0.000 0.000 0.0009(14)
C6 0.0309(17) 0.0290(17) 0.0244(13) 0.000 0.000 0.0009(13)
N1 0.0344(15) 0.0396(17) 0.0355(13) 0.000 0.000 0.0064(12)
C7 0.0301(16) 0.0295(17) 0.0381(15) 0.000 0.000 -0.0029(14)
C13 0.0339(17) 0.0355(19) 0.0197(13) 0.000 0.000 0.0024(14)
C14 0.0353(17) 0.0377(19) 0.0264(14) 0.000 0.000 0.0005(15)
C5 0.0322(18) 0.0308(17) 0.0318(14) 0.000 0.000 -0.0047(13)
C15 0.050(2) 0.0311(18) 0.0216(13) 0.000 0.000 0.0042(15)
C4 0.0263(15) 0.0297(17) 0.0291(13) 0.000 0.000 -0.0002(13)
C9 0.0385(19) 0.0370(19) 0.0475(16) 0.000 0.000 -0.0040(15)
C18 0.058(2) 0.039(2) 0.0355(15) 0.000 0.000 0.0070(16)
C10 0.0298(17) 0.0339(17) 0.0407(15) 0.000 0.000 -0.0024(14)
C17 0.0399(19) 0.044(2) 0.0457(17) 0.000 0.000 0.0138(17)
C8 0.0391(13) 0.0425(13) 0.0401(11) -0.0020(10) -0.0042(9) -0.0086(10)
C16 0.052(2) 0.037(2) 0.0353(16) 0.000 0.000 0.0116(17)
C11 0.0389(14) 0.090(2) 0.0632(15) -0.0221(13) -0.0082(11) -0.0022(14)
C12 0.0315(19) 0.053(2) 0.107(3) 0.000 0.000 0.0032(17)

loop_
_atom_type_symbol
_atom_type_description
_atom_type_scat_dispersion_real
_atom_type_scat_dispersion_imag
_atom_type_scat_source
C C 0.0033 0.0016 'International Tables Vol C Tables 4.2.6.8 and 6.1.1.4'
H H 0.0000 0.0000 'International Tables Vol C Tables 4.2.6.8 and 6.1.1.4'
N N 0.0061 0.0033 'International Tables Vol C Tables 4.2.6.8 and 6.1.1.4'
O O 0.0106 0.0060 'International Tables Vol C Tables 4.2.6.8 and 6.1.1.4'

loop_
_geom_angle_atom_site_label_1
_geom_angle_atom_site_label_2
_geom_angle_atom_site_label_3
_geom_angle
_geom_angle_site_symmetry_1
_geom_angle_site_symmetry_3
C1 O1 H1 106.4(18) . .
C4 C3 C2 123.9(3) . .
C4 C3 H3 118.1 . .
C2 C3 H3 118.1 . .
C3 C2 C1 116.9(2) . .
C3 C2 C7 122.0(2) . .
C1 C2 C7 121.0(2) . .
O1 C1 C6 120.6(2) . .
O1 C1 C2 118.1(2) . .
C6 C1 C2 121.3(2) . .
C5 C6 C1 117.7(2) . .
C5 C6 C13 120.0(2) . .
C1 C6 C13 122.3(2) . .
C17 N1 C13 118.5(2) . .
C2 C7 C9 112.8(2) . .
C2 C7 C8 110.22(15) . .
C9 C7 C8 106.72(15) . .
C2 C7 C8 110.22(15) . 6_556
C9 C7 C8 106.72(15) . 6_556
C8 C7 C8 110.0(2) . 6_556
N1 C13 C14 119.8(2) . .
N1 C13 C6 117.3(2) . .
C14 C13 C6 122.9(3) . .
C15 C14 C13 121.6(3) . .
C15 C14 H14 119.2 . .
C13 C14 H14 119.2 . .
C4 C5 C6 123.3(3) . .
C4 C5 H5 118.3 . .
C6 C5 H5 118.3 . .
C16 C15 C14 117.3(3) . .
C16 C15 C18 122.6(3) . .
C14 C15 C18 120.2(3) . .
C5 C4 C3 116.9(2) . .
C5 C4 C10 119.2(2) . .
C3 C4 C10 124.0(3) . .
C7 C9 H9A 109.6 . .
C7 C9 H9B 109.5 . .
H9A C9 H9B 105.2 . .
C7 C9 H9C 109.5 . .
H9A C9 H9C 113.6 . .
H9B C9 H9C 109.5 . .
C15 C18 H18A 109.5 . .
C15 C18 H18B 109.5 . .
H18A C18 H18B 109.5 . .
C15 C18 H18C 109.5 . .
H18A C18 H18C 109.5 . .
H18B C18 H18C 109.5 . .
C11 C10 C11 108.7(3) 6_556 .
C11 C10 C4 110.26(16) 6_556 .
C11 C10 C4 110.26(16) . .
C11 C10 C12 107.61(18) 6_556 .
C11 C10 C12 107.61(18) . .
C4 C10 C12 112.3(2) . .
N1 C17 C16 123.4(3) . .
N1 C17 H17 118.3 . .
C16 C17 H17 118.3 . .
C7 C8 H8A 109.5 . .
C7 C8 H8B 109.5 . .
H8A C8 H8B 109.5 . .
C7 C8 H8C 109.5 . .
H8A C8 H8C 109.5 . .
H8B C8 H8C 109.5 . .
C17 C16 C15 119.4(3) . .
C17 C16 H16 120.3 . .
C15 C16 H16 120.3 . .
C10 C11 H11A 109.5 . .
C10 C11 H11B 109.5 . .
H11A C11 H11B 109.5 . .
C10 C11 H11C 109.5 . .
H11A C11 H11C 109.5 . .
H11B C11 H11C 109.5 . .
C10 C12 H12A 109.5 . .
C10 C12 H12B 109.5 . .
H12A C12 H12B 109.5 . .
C10 C12 H12C 109.5 . .
H12A C12 H12C 109.5 . .
H12B C12 H12C 109.5 . .

loop_
_geom_bond_atom_site_label_1
_geom_bond_atom_site_label_2
_geom_bond_distance
_geom_bond_site_symmetry_2
O1 C1 1.361(3) .
O1 H1 1.01(3) .
C3 C4 1.389(4) .
C3 C2 1.394(3) .
C3 H3 0.9500 .
C2 C1 1.413(3) .
C2 C7 1.530(4) .
C1 C6 1.410(4) .
C6 C5 1.393(4) .
C6 C13 1.480(3) .
N1 C17 1.345(3) .
N1 C13 1.350(3) .
C7 C9 1.533(4) .
C7 C8 1.540(2) .
C7 C8 1.540(2) 6_556
C13 C14 1.400(4) .
C14 C15 1.381(4) .
C14 H14 0.9500 .
C5 C4 1.384(3) .
C5 H5 0.9500 .
C15 C16 1.379(4) .
C15 C18 1.488(4) .
C4 C10 1.527(4) .
C9 H9A 0.9765 .
C9 H9B 0.9800 .
C9 H9C 0.9800 .
C18 H18A 0.9800 .
C18 H18B 0.9800 .
C18 H18C 0.9800 .
C10 C11 1.527(3) 6_556
C10 C11 1.527(3) .
C10 C12 1.529(4) .
C17 C16 1.373(4) .
C17 H17 0.9500 .
C8 H8A 0.9800 .
C8 H8B 0.9800 .
C8 H8C 0.9800 .
C16 H16 0.9500 .
C11 H11A 0.9800 .
C11 H11B 0.9800 .
C11 H11C 0.9800 .
C12 H12A 0.9800 .
C12 H12B 0.9800 .
C12 H12C 0.9800 .

loop_
_geom_hbond_atom_site_label_D
_geom_hbond_atom_site_label_H
_geom_hbond_atom_site_label_A
_geom_hbond_distance_DH
_geom_hbond_distance_HA
_geom_hbond_distance_DA
_geom_hbond_angle_DHA
O1 H1 N1 1.01(3) 1.60(3) 2.535(3) 151(3)

loop_
_geom_torsion_atom_site_label_1
_geom_torsion_atom_site_label_2
_geom_torsion_atom_site_label_3
_geom_torsion_atom_site_label_4
_geom_torsion
_geom_torsion_site_symmetry_4
C4 C3 C2 C1 0.0 .
C4 C3 C2 C7 180.0 .
C3 C2 C1 O1 180.0 .
C7 C2 C1 O1 0.0 .
C3 C2 C1 C6 0.0 .
C7 C2 C1 C6 180.0 .
O1 C1 C6 C5 180.0 .
C2 C1 C6 C5 0.0 .
O1 C1 C6 C13 0.0 .
C2 C1 C6 C13 180.0 .
C3 C2 C7 C9 0.0 .
C1 C2 C7 C9 180.0 .
C3 C2 C7 C8 -119.18(15) .
C1 C2 C7 C8 60.82(15) .
C3 C2 C7 C8 119.18(15) 6_556
C1 C2 C7 C8 -60.82(15) 6_556
C17 N1 C13 C14 0.0 .
C17 N1 C13 C6 180.0 .
C5 C6 C13 N1 180.0 .
C1 C6 C13 N1 0.0 .
C5 C6 C13 C14 0.0 .
C1 C6 C13 C14 180.0 .
N1 C13 C14 C15 0.0 .
C6 C13 C14 C15 180.0 .
C1 C6 C5 C4 0.0 .
C13 C6 C5 C4 180.0 .
C13 C14 C15 C16 0.0 .
C13 C14 C15 C18 180.0 .
C6 C5 C4 C3 0.0 .
C6 C5 C4 C10 180.0 .
C2 C3 C4 C5 0.0 .
C2 C3 C4 C10 180.0 .
C5 C4 C10 C11 -60.02(18) 6_556
C3 C4 C10 C11 119.98(18) 6_556
C5 C4 C10 C11 60.02(18) .
C3 C4 C10 C11 -119.98(18) .
C5 C4 C10 C12 180.0 .
C3 C4 C10 C12 0.0 .
C13 N1 C17 C16 0.0 .
N1 C17 C16 C15 0.0 .
C14 C15 C16 C17 0.0 .
C18 C15 C16 C17 180.0 .
